data_2234196
loop_
_publ_author_name
'Shahwar, Durre'
'Tahir, M. Nawaz'
'Chohan, Muhammad Mansha'
'Ahmad, Naeem'
'Raza, M. Asam'

_publ_section_title
;
 3-Acetyl-1-(3-chlorophenyl)thiourea
;
_journal_coeditor_code GK2470
_journal_issue 4
_journal_name_full 'Acta Crystallographica Section E'
_journal_page_first o1189
_journal_paper_doi 10.1107/S1600536812012147
_journal_volume 68
_journal_year 2012
_chemical_formula_iupac 'C9 H9 Cl N2 O S'
_chemical_formula_moiety 'C9 H9 Cl N2 O S'
_chemical_formula_sum 'C9 H9 Cl N2 O S'
_chemical_formula_weight 228.69
_chemical_name_systematic
;
3-Acetyl-1-(3-chlorophenyl)thiourea
;
_space_group_IT_number 15
_symmetry_cell_setting monoclinic
_symmetry_space_group_name_Hall '-C 2yc'
_symmetry_space_group_name_H-M 'C 1 2/c 1'
_atom_sites_solution_hydrogens geom
_atom_sites_solution_primary direct
_atom_sites_solution_secondary difmap
_audit_creation_method SHELXL-97
_cell_angle_alpha 90
_cell_angle_beta 122.651(2)
_cell_angle_gamma 90
_cell_formula_units_Z 8
_cell_length_a 28.3980(14)
_cell_length_b 4.1768(2)
_cell_length_c 20.2635(11)
_cell_measurement_reflns_used 1464
_cell_measurement_temperature 296(2)
_cell_measurement_theta_max 25.10
_cell_measurement_theta_min 2.05
_cell_volume 2023.69(18)
_computing_cell_refinement 'SAINT (Bruker, 2009)'
_computing_data_collection 'APEX2 (Bruker, 2009)'
_computing_data_reduction 'SAINT (Bruker, 2009)'
_computing_molecular_graphics 'ORTEP-3 for Windows (Farrugia, 1997) and PLATON (Spek, 2009)'
_computing_publication_material 'WinGX (Farrugia, 1999) and PLATON (Spek, 2009)'
_computing_structure_refinement 'SHELXL97 (Sheldrick, 2008)'
_computing_structure_solution 'SHELXS97 (Sheldrick, 2008)'
_diffrn_ambient_temperature 296(2)
_diffrn_detector_area_resol_mean 8.10
_diffrn_measured_fraction_theta_full 0.992
_diffrn_measured_fraction_theta_max 0.992
_diffrn_measurement_device_type 'Bruker Kappa APEXII CCD'
_diffrn_measurement_method \w
_diffrn_radiation_monochromator graphite
_diffrn_radiation_source 'fine-focus sealed tube'
_diffrn_radiation_type MoK\a
_diffrn_radiation_wavelength 0.71073
_diffrn_reflns_av_R_equivalents 0.0287
_diffrn_reflns_av_sigmaI/netI 0.0256
_diffrn_reflns_limit_h_max 27
_diffrn_reflns_limit_h_min -33
_diffrn_reflns_limit_k_max 3
_diffrn_reflns_limit_k_min -4
_diffrn_reflns_limit_l_max 24
_diffrn_reflns_limit_l_min -19
_diffrn_reflns_number 7045
_diffrn_reflns_theta_full 25.10
_diffrn_reflns_theta_max 25.10
_diffrn_reflns_theta_min 2.05
_diffrn_standards_number 0
_exptl_absorpt_coefficient_mu 0.550
_exptl_absorpt_correction_T_max 0.872
_exptl_absorpt_correction_T_min 0.868
_exptl_absorpt_correction_type multi-scan
_exptl_absorpt_process_details '(SADABS; Bruker, 2005)'
_exptl_crystal_colour colorless
_exptl_crystal_density_diffrn 1.501
_exptl_crystal_density_method 'not measured'
_exptl_crystal_description rod
_exptl_crystal_F_000 944
_exptl_crystal_size_max 0.35
_exptl_crystal_size_mid 0.22
_exptl_crystal_size_min 0.22
_refine_diff_density_max 0.233
_refine_diff_density_min -0.228
_refine_ls_goodness_of_fit_ref 1.109
_refine_ls_hydrogen_treatment constr
_refine_ls_matrix_type full
_refine_ls_number_parameters 128
_refine_ls_number_reflns 1775
_refine_ls_number_restraints 0
_refine_ls_restrained_S_all 1.109
_refine_ls_R_factor_all 0.0446
_refine_ls_R_factor_gt 0.0340
_refine_ls_shift/su_max 0.000
_refine_ls_shift/su_mean 0.000
_refine_ls_structure_factor_coef Fsqd
_refine_ls_weighting_details 'calc w=1/[\s^2^(Fo^2^)+(0.0527P)^2^+1.9073P] where P=(Fo^2^+2Fc^2^)/3'
_refine_ls_weighting_scheme calc
_refine_ls_wR_factor_gt 0.0990
_refine_ls_wR_factor_ref 0.1085
_reflns_number_gt 1450
_reflns_number_total 1745
_reflns_threshold_expression I>2\s(I)
_cod_data_source_file gk2470.cif
_cod_data_source_block I
_cod_original_sg_symbol_H-M 'C 2/c'
_cod_database_code 2234196
_cod_database_fobs_code 2234196

loop_
_symmetry_equiv_pos_site_id
_symmetry_equiv_pos_as_xyz
1 x,y,z
2 -x,y,1/2-z
3 -x,-y,-z
4 x,-y,1/2+z
5 1/2+x,1/2+y,z
6 1/2-x,1/2+y,1/2-z
7 1/2-x,1/2-y,-z
8 1/2+x,1/2-y,1/2+z

loop_
_atom_site_aniso_label
_atom_site_aniso_U_11
_atom_site_aniso_U_22
_atom_site_aniso_U_33
_atom_site_aniso_U_12
_atom_site_aniso_U_13
_atom_site_aniso_U_23
Cl1 0.0285(4) 0.0836(6) 0.0561(5) -0.0088(3) 0.0164(3) 0.0058(4)
S1 0.0301(4) 0.0600(4) 0.0331(4) 0.0091(3) 0.0120(3) -0.0070(3)
O1 0.0378(11) 0.0981(16) 0.0396(11) 0.0147(10) 0.0159(9) -0.0173(10)
N1 0.0223(10) 0.0590(13) 0.0290(10) 0.0031(9) 0.0109(8) -0.0061(9)
N2 0.0231(9) 0.0509(12) 0.0251(10) 0.0023(8) 0.0086(8) -0.0049(8)
C1 0.0248(11) 0.0434(13) 0.0262(12) 0.0014(9) 0.0099(9) -0.0051(9)
C2 0.0303(13) 0.0479(14) 0.0283(12) -0.0001(10) 0.0119(10) 0.0032(10)
C3 0.0250(12) 0.0480(14) 0.0334(12) -0.0038(10) 0.0117(10) -0.0051(10)
C4 0.0302(13) 0.0605(16) 0.0342(14) 0.0060(11) 0.0085(11) 0.0070(12)
C5 0.0439(16) 0.0684(18) 0.0374(14) 0.0033(13) 0.0178(13) 0.0173(13)
C6 0.0340(14) 0.0545(15) 0.0383(14) -0.0041(11) 0.0196(11) 0.0004(11)
C7 0.0242(12) 0.0400(13) 0.0298(12) -0.0014(9) 0.0116(10) -0.0003(10)
C8 0.0274(13) 0.0504(15) 0.0371(14) 0.0019(10) 0.0150(11) -0.0017(11)
C9 0.0304(14) 0.0653(17) 0.0412(14) 0.0124(12) 0.0146(12) -0.0002(12)

loop_
_atom_site_type_symbol
_atom_site_label
_atom_site_fract_x
_atom_site_fract_y
_atom_site_fract_z
_atom_site_U_iso_or_equiv
_atom_site_thermal_displace_type
_atom_site_occupancy
_atom_site_disorder_group
Cl Cl1 0.27943(3) 0.9289(2) 0.34233(4) 0.0593(3) Uani 1.000 -16
S S1 0.08011(2) 0.46913(17) 0.10724(3) 0.0436(2) Uani 1.000 -16
O O1 -0.03091(7) 1.0496(5) 0.16023(11) 0.0610(7) Uani 1.000 -16
N N1 0.06728(7) 0.7792(5) 0.21108(10) 0.0383(6) Uani 1.000 -16
N N2 -0.00930(7) 0.7704(5) 0.08375(10) 0.0353(6) Uani 1.000 -16
C C1 0.12315(9) 0.7158(6) 0.27507(12) 0.0334(7) Uani 1.000 -16
C C2 0.16843(9) 0.8388(6) 0.27522(13) 0.0375(8) Uani 1.000 -16
C C3 0.22127(9) 0.7785(6) 0.33950(13) 0.0375(7) Uani 1.000 -16
C C4 0.22942(10) 0.6054(7) 0.40248(14) 0.0461(8) Uani 1.000 -16
C C5 0.18373(11) 0.4900(7) 0.40138(16) 0.0520(9) Uani 1.000 -16
C C6 0.13025(10) 0.5409(6) 0.33725(14) 0.0422(8) Uani 1.000 -16
C C7 0.04606(9) 0.6845(5) 0.13794(12) 0.0328(7) Uani 1.000 -16
C C8 -0.04474(9) 0.9441(6) 0.09596(14) 0.0395(8) Uani 1.000 -16
C C9 -0.10196(10) 0.9910(7) 0.02487(15) 0.0480(9) Uani 1.000 -16
H H1 0.04591 0.88682 0.22087 0.0459 Uiso 1.000 -16
H H2 -0.02292 0.70566 0.03650 0.0424 Uiso 1.000 -16
H H3 0.16340 0.95861 0.23319 0.0450 Uiso 1.000 -16
H H4 0.26537 0.56692 0.44526 0.0553 Uiso 1.000 -16
H H5 0.18883 0.37642 0.44424 0.0624 Uiso 1.000 -16
H H6 0.09947 0.45780 0.33622 0.0506 Uiso 1.000 -16
H H9A -0.09942 1.10785 -0.01390 0.0720 Uiso 1.000 -16
H H9B -0.12438 1.10907 0.03877 0.0720 Uiso 1.000 -16
H H9C -0.11887 0.78623 0.00402 0.0720 Uiso 1.000 -16

loop_
_atom_type_symbol
_atom_type_description
_atom_type_scat_dispersion_real
_atom_type_scat_dispersion_imag
_atom_type_scat_source
C C 0.0033 0.0016 'International Tables Vol C Tables 4.2.6.8 and 6.1.1.4'
H H 0.0000 0.0000 'International Tables Vol C Tables 4.2.6.8 and 6.1.1.4'
N N 0.0061 0.0033 'International Tables Vol C Tables 4.2.6.8 and 6.1.1.4'
O O 0.0106 0.0060 'International Tables Vol C Tables 4.2.6.8 and 6.1.1.4'
S S 0.1246 0.1234 'International Tables Vol C Tables 4.2.6.8 and 6.1.1.4'
Cl Cl 0.1484 0.1585 'International Tables Vol C Tables 4.2.6.8 and 6.1.1.4'

loop_
_geom_angle_atom_site_label_1
_geom_angle_atom_site_label_2
_geom_angle_atom_site_label_3
_geom_angle
_geom_angle_publ_flag
C1 N1 C7 124.9(2) no
C7 N2 C8 128.42(19) no
C1 N1 H1 118.00 no
C7 N1 H1 118.00 no
C7 N2 H2 116.00 no
C8 N2 H2 116.00 no
N1 C1 C2 120.5(2) no
N1 C1 C6 118.1(3) no
C2 C1 C6 121.3(2) no
C1 C2 C3 118.1(2) no
Cl1 C3 C4 118.6(2) no
C2 C3 C4 121.7(3) no
Cl1 C3 C2 119.68(19) no
C3 C4 C5 119.1(3) no
C4 C5 C6 120.7(3) no
C1 C6 C5 119.2(3) no
S1 C7 N1 125.0(2) no
S1 C7 N2 118.65(16) no
N1 C7 N2 116.3(2) no
O1 C8 C9 122.5(3) no
N2 C8 C9 114.8(2) no
O1 C8 N2 122.7(2) no
C1 C2 H3 121.00 no
C3 C2 H3 121.00 no
C3 C4 H4 120.00 no
C5 C4 H4 120.00 no
C4 C5 H5 120.00 no
C6 C5 H5 120.00 no
C1 C6 H6 120.00 no
C5 C6 H6 120.00 no
C8 C9 H9A 109.00 no
C8 C9 H9B 109.00 no
C8 C9 H9C 109.00 no
H9A C9 H9B 109.00 no
H9A C9 H9C 109.00 no
H9B C9 H9C 109.00 no

loop_
_geom_bond_atom_site_label_1
_geom_bond_atom_site_label_2
_geom_bond_distance
_geom_bond_publ_flag
Cl1 C3 1.739(3) no
S1 C7 1.667(3) no
O1 C8 1.222(3) no
N1 C1 1.431(3) no
N1 C7 1.324(3) no
N2 C7 1.394(3) no
N2 C8 1.367(4) no
N1 H1 0.8600 no
N2 H2 0.8600 no
C1 C6 1.374(3) no
C1 C2 1.383(4) no
C2 C3 1.379(4) no
C3 C4 1.373(4) no
C4 C5 1.373(5) no
C5 C6 1.382(4) no
C8 C9 1.493(4) no
C2 H3 0.9300 no
C4 H4 0.9300 no
C5 H5 0.9300 no
C6 H6 0.9300 no
C9 H9A 0.9600 no
C9 H9B 0.9600 no
C9 H9C 0.9600 no

loop_
_geom_hbond_atom_site_label_D
_geom_hbond_atom_site_label_H
_geom_hbond_atom_site_label_A
_geom_hbond_site_symmetry_A
_geom_hbond_distance_DH
_geom_hbond_distance_HA
_geom_hbond_distance_DA
_geom_hbond_angle_DHA
_geom_hbond_publ_flag
N1 H1 O1 . 0.86 1.96 2.648(3) 136 yes
N2 H2 S1 3_565 0.86 2.56 3.4095(18) 170 yes
C9 H9A S1 3_575 0.96 2.85 3.799(3) 170 yes

loop_
_geom_torsion_atom_site_label_1
_geom_torsion_atom_site_label_2
_geom_torsion_atom_site_label_3
_geom_torsion_atom_site_label_4
_geom_torsion
_geom_torsion_publ_flag
C7 N1 C1 C2 63.5(3) no
C7 N1 C1 C6 -119.0(3) no
C1 N1 C7 S1 1.1(4) no
C1 N1 C7 N2 -179.9(2) no
C8 N2 C7 S1 179.9(2) no
C8 N2 C7 N1 0.8(4) no
C7 N2 C8 O1 -0.3(4) no
C7 N2 C8 C9 -179.5(2) no
N1 C1 C2 C3 178.0(2) no
C6 C1 C2 C3 0.6(4) no
N1 C1 C6 C5 -176.9(2) no
C2 C1 C6 C5 0.6(4) no
C1 C2 C3 Cl1 -179.9(2) no
C1 C2 C3 C4 -0.8(4) no
Cl1 C3 C4 C5 179.0(2) no
C2 C3 C4 C5 -0.1(4) no
C3 C4 C5 C6 1.3(4) no
C4 C5 C6 C1 -1.6(4) no

loop_
_cod_related_entry_id
_cod_related_entry_database
_cod_related_entry_code
1 ChemSpider 844258
